data_2234531
loop_
_publ_author_name
'Gao, Ru-Qin'
'Li, Guo-Ting'

_publ_section_title
;
 Tetraaquabis[3-(pyridin-4-yl)benzoato-\k<i>N</i>]manganese(II)
;
_journal_coeditor_code BT5868
_journal_issue 5
_journal_name_full 'Acta Crystallographica Section E'
_journal_page_first m562
_journal_paper_doi 10.1107/S1600536812014602
_journal_volume 68
_journal_year 2012
_chemical_formula_iupac '[Mn (C12 H8 N O2)2 (H2 O)4]'
_chemical_formula_moiety 'C24 H24 Mn N2 O8'
_chemical_formula_sum 'C24 H24 Mn N2 O8'
_chemical_formula_weight 523.39
_chemical_name_systematic
;
Tetraaquabis[3-(pyridin-4-yl)benzoato-\k<i>N</i>]manganese(II)
;
_space_group_IT_number 15
_symmetry_cell_setting monoclinic
_symmetry_space_group_name_Hall '-C 2yc'
_symmetry_space_group_name_H-M 'C 1 2/c 1'
_atom_sites_solution_hydrogens geom
_atom_sites_solution_primary direct
_atom_sites_solution_secondary difmap
_audit_creation_method SHELXL-97
_cell_angle_alpha 90.00
_cell_angle_beta 112.199(13)
_cell_angle_gamma 90.00
_cell_formula_units_Z 4
_cell_length_a 24.935(3)
_cell_length_b 7.1911(6)
_cell_length_c 13.9283(16)
_cell_measurement_reflns_used 1769
_cell_measurement_temperature 293(2)
_cell_measurement_theta_max 27.6160
_cell_measurement_theta_min 2.9609
_cell_volume 2312.4(5)
_computing_cell_refinement 'SAINT (Siemens, 1994)'
_computing_data_collection 'SMART (Siemens, 1996)'
_computing_data_reduction 'SAINT (Siemens, 1994)'
_computing_molecular_graphics 'XP in SHELXTL (Sheldrick, 2008)'
_computing_publication_material 'SHELXL97 (Sheldrick, 2008)'
_computing_structure_refinement 'SHELXL97 (Sheldrick, 2008)'
_computing_structure_solution 'SHELXS97 (Sheldrick, 2008)'
_diffrn_ambient_temperature 293(2)
_diffrn_measured_fraction_theta_full 0.997
_diffrn_measured_fraction_theta_max 0.997
_diffrn_measurement_device_type 'Siemens SMART CCD'
_diffrn_measurement_method '\w scan'
_diffrn_radiation_monochromator graphite
_diffrn_radiation_source 'fine-focus sealed tube'
_diffrn_radiation_type MoK\a
_diffrn_radiation_wavelength 0.71073
_diffrn_reflns_av_R_equivalents 0.0284
_diffrn_reflns_av_sigmaI/netI 0.0378
_diffrn_reflns_limit_h_max 29
_diffrn_reflns_limit_h_min -29
_diffrn_reflns_limit_k_max 8
_diffrn_reflns_limit_k_min -5
_diffrn_reflns_limit_l_max 16
_diffrn_reflns_limit_l_min -16
_diffrn_reflns_number 4456
_diffrn_reflns_theta_full 24.99
_diffrn_reflns_theta_max 24.99
_diffrn_reflns_theta_min 2.97
_exptl_absorpt_coefficient_mu 0.625
_exptl_absorpt_correction_T_max 0.913
_exptl_absorpt_correction_T_min 0.875
_exptl_absorpt_correction_type multi-scan
_exptl_absorpt_process_details '(SADABS; Sheldrick, 1996)'
_exptl_crystal_colour yellow
_exptl_crystal_density_diffrn 1.503
_exptl_crystal_density_method 'not measured'
_exptl_crystal_description needle
_exptl_crystal_F_000 1084
_exptl_crystal_size_max 0.24
_exptl_crystal_size_mid 0.20
_exptl_crystal_size_min 0.16
_refine_diff_density_max 0.190
_refine_diff_density_min -0.201
_refine_ls_extinction_method none
_refine_ls_goodness_of_fit_ref 1.050
_refine_ls_hydrogen_treatment mixed
_refine_ls_matrix_type full
_refine_ls_number_parameters 171
_refine_ls_number_reflns 2035
_refine_ls_number_restraints 0
_refine_ls_restrained_S_all 1.050
_refine_ls_R_factor_all 0.0452
_refine_ls_R_factor_gt 0.0335
_refine_ls_shift/su_max 0.000
_refine_ls_shift/su_mean 0.000
_refine_ls_structure_factor_coef Fsqd
_refine_ls_weighting_details 'calc w=1/[\s^2^(Fo^2^)+(0.0389P)^2^] where P=(Fo^2^+2Fc^2^)/3'
_refine_ls_weighting_scheme calc
_refine_ls_wR_factor_gt 0.0747
_refine_ls_wR_factor_ref 0.0792
_reflns_number_gt 1673
_reflns_number_total 2035
_reflns_threshold_expression >2\s(I)
_cod_data_source_file bt5868.cif
_cod_data_source_block I
_cod_original_cell_volume 2312.4(4)
_cod_original_sg_symbol_H-M 'C 2/c'
_cod_database_code 2234531
_cod_database_fobs_code 2234531

loop_
_symmetry_equiv_pos_as_xyz
'x, y, z'
'-x, y, -z+1/2'
'x+1/2, y+1/2, z'
'-x+1/2, y+1/2, -z+1/2'
'-x, -y, -z'
'x, -y, z-1/2'
'-x+1/2, -y+1/2, -z'
'x+1/2, -y+1/2, z-1/2'

loop_
_atom_site_type_symbol
_atom_site_label
_atom_site_fract_x
_atom_site_fract_y
_atom_site_fract_z
_atom_site_U_iso_or_equiv
_atom_site_adp_type
_atom_site_calc_flag
_atom_site_refinement_flags
_atom_site_occupancy
_atom_site_symmetry_multiplicity
Mn Mn1 0.0000 0.30640(6) 0.7500 0.03055(16) Uani d S 1 2
O O1 0.46120(6) 0.2912(2) 0.87784(13) 0.0494(4) Uani d . 1 1
O O2 0.40494(7) 0.2263(2) 0.96408(12) 0.0557(5) Uani d . 1 1
O O3 0.03234(7) 0.5054(2) 0.87792(12) 0.0434(4) Uani d . 1 1
O O4 -0.02832(7) 0.0811(2) 0.63641(12) 0.0414(4) Uani d . 1 1
N N1 0.08789(7) 0.3200(2) 0.73735(13) 0.0343(4) Uani d . 1 1
C C1 0.41251(9) 0.2746(3) 0.88379(18) 0.0373(5) Uani d . 1 1
C C2 0.35888(8) 0.3161(3) 0.78874(16) 0.0307(5) Uani d . 1 1
C C3 0.30485(8) 0.3071(3) 0.79533(16) 0.0304(4) Uani d . 1 1
H H3 0.3024 0.2747 0.8597 0.036 Uiso calc R 1 1
C C4 0.25382(8) 0.3442(3) 0.71007(15) 0.0296(5) Uani d . 1 1
C C5 0.25909(9) 0.3921(3) 0.61674(16) 0.0372(5) Uani d . 1 1
H H5 0.2253 0.4182 0.5574 0.045 Uiso calc R 1 1
C C6 0.31246(9) 0.4019(3) 0.60960(16) 0.0422(6) Uani d . 1 1
H H6 0.3151 0.4351 0.5455 0.051 Uiso calc R 1 1
C C7 0.36272(9) 0.3639(3) 0.69523(17) 0.0372(5) Uani d . 1 1
H H7 0.3995 0.3707 0.6895 0.045 Uiso calc R 1 1
C C8 0.19674(8) 0.3344(3) 0.71925(15) 0.0294(5) Uani d . 1 1
C C9 0.19034(9) 0.3677(3) 0.81302(16) 0.0368(5) Uani d . 1 1
H H9 0.2233 0.3967 0.8732 0.044 Uiso calc R 1 1
C C10 0.13683(9) 0.3587(3) 0.81876(17) 0.0384(5) Uani d . 1 1
H H10 0.1341 0.3812 0.8840 0.046 Uiso calc R 1 1
C C11 0.09364(9) 0.2880(3) 0.64725(17) 0.0362(5) Uani d . 1 1
H H11 0.0598 0.2597 0.5884 0.043 Uiso calc R 1 1
C C12 0.14589(9) 0.2939(3) 0.63492(16) 0.0364(5) Uani d . 1 1
H H12 0.1473 0.2703 0.5688 0.044 Uiso calc R 1 1
H H3A 0.0499(10) 0.451(3) 0.9365(18) 0.055 Uiso d . 1 1
H H4A -0.0072(10) -0.013(3) 0.6343(18) 0.055 Uiso d . 1 1
H H3B 0.0120(11) 0.588(3) 0.8818(18) 0.055 Uiso d . 1 1
H H4B -0.0448(10) 0.126(3) 0.5770(19) 0.055 Uiso d . 1 1

loop_
_atom_site_aniso_label
_atom_site_aniso_U_11
_atom_site_aniso_U_22
_atom_site_aniso_U_33
_atom_site_aniso_U_12
_atom_site_aniso_U_13
_atom_site_aniso_U_23
Mn1 0.0213(3) 0.0359(3) 0.0354(3) 0.000 0.0119(2) 0.000
O1 0.0229(8) 0.0438(9) 0.0791(12) -0.0003(7) 0.0165(8) 0.0015(8)
O2 0.0358(9) 0.0824(12) 0.0427(9) -0.0011(8) 0.0076(8) 0.0058(9)
O3 0.0351(10) 0.0453(10) 0.0458(10) 0.0083(7) 0.0107(8) -0.0068(8)
O4 0.0409(10) 0.0388(9) 0.0435(9) 0.0052(7) 0.0147(8) -0.0010(7)
N1 0.0263(9) 0.0370(10) 0.0409(10) 0.0025(8) 0.0139(8) 0.0045(8)
C1 0.0272(12) 0.0313(11) 0.0493(13) -0.0015(10) 0.0098(10) -0.0065(10)
C2 0.0238(11) 0.0273(10) 0.0420(12) -0.0025(9) 0.0136(9) -0.0063(9)
C3 0.0271(11) 0.0300(10) 0.0365(11) -0.0015(9) 0.0149(9) -0.0028(9)
C4 0.0254(11) 0.0277(11) 0.0388(11) -0.0013(9) 0.0157(9) -0.0013(9)
C5 0.0293(12) 0.0440(12) 0.0368(12) -0.0019(10) 0.0110(10) 0.0020(10)
C6 0.0404(14) 0.0547(14) 0.0383(12) -0.0023(12) 0.0227(11) 0.0028(11)
C7 0.0294(12) 0.0384(12) 0.0508(13) -0.0050(10) 0.0229(11) -0.0056(10)
C8 0.0248(11) 0.0276(11) 0.0373(11) 0.0021(9) 0.0134(9) 0.0050(9)
C9 0.0255(11) 0.0453(12) 0.0387(12) -0.0006(10) 0.0110(10) -0.0005(10)
C10 0.0287(12) 0.0524(13) 0.0366(11) 0.0023(10) 0.0152(10) 0.0000(10)
C11 0.0241(11) 0.0423(12) 0.0398(12) 0.0009(10) 0.0094(9) 0.0006(10)
C12 0.0295(12) 0.0443(12) 0.0377(11) 0.0001(10) 0.0154(10) -0.0011(10)

loop_
_atom_type_symbol
_atom_type_description
_atom_type_scat_dispersion_real
_atom_type_scat_dispersion_imag
_atom_type_scat_source
C C 0.0033 0.0016 'International Tables Vol C Tables 4.2.6.8 and 6.1.1.4'
H H 0.0000 0.0000 'International Tables Vol C Tables 4.2.6.8 and 6.1.1.4'
O O 0.0106 0.0060 'International Tables Vol C Tables 4.2.6.8 and 6.1.1.4'
Mn Mn 0.3368 0.7283 'International Tables Vol C Tables 4.2.6.8 and 6.1.1.4'
N N 0.0061 0.0033 'International Tables Vol C Tables 4.2.6.8 and 6.1.1.4'

loop_
_geom_angle_atom_site_label_1
_geom_angle_atom_site_label_2
_geom_angle_atom_site_label_3
_geom_angle_site_symmetry_1
_geom_angle_site_symmetry_3
_geom_angle
O4 Mn1 O4 . 2_556 84.40(9)
O4 Mn1 O3 . . 173.04(6)
O4 Mn1 O3 2_556 . 88.64(6)
O4 Mn1 O3 . 2_556 88.64(6)
O4 Mn1 O3 2_556 2_556 173.04(6)
O3 Mn1 O3 . 2_556 98.31(10)
O4 Mn1 N1 . . 91.89(6)
O4 Mn1 N1 2_556 . 91.76(6)
O3 Mn1 N1 . . 88.02(6)
O3 Mn1 N1 2_556 . 88.75(6)
O4 Mn1 N1 . 2_556 91.76(6)
O4 Mn1 N1 2_556 2_556 91.89(6)
O3 Mn1 N1 . 2_556 88.75(6)
O3 Mn1 N1 2_556 2_556 88.02(6)
N1 Mn1 N1 . 2_556 175.06(8)
Mn1 O3 H3A . . 112.0(16)
Mn1 O3 H3B . . 119.7(18)
H3A O3 H3B . . 113(2)
Mn1 O4 H4A . . 124.7(16)
Mn1 O4 H4B . . 109.7(17)
H4A O4 H4B . . 110(2)
C11 N1 C10 . . 116.28(18)
C11 N1 Mn1 . . 121.06(14)
C10 N1 Mn1 . . 122.66(14)
O2 C1 O1 . . 124.2(2)
O2 C1 C2 . . 117.03(19)
O1 C1 C2 . . 118.8(2)
C7 C2 C3 . . 119.22(19)
C7 C2 C1 . . 121.28(19)
C3 C2 C1 . . 119.50(18)
C2 C3 C4 . . 121.98(18)
C2 C3 H3 . . 119.0
C4 C3 H3 . . 119.0
C5 C4 C3 . . 117.47(18)
C5 C4 C8 . . 121.60(18)
C3 C4 C8 . . 120.92(18)
C6 C5 C4 . . 120.93(19)
C6 C5 H5 . . 119.5
C4 C5 H5 . . 119.5
C5 C6 C7 . . 120.74(19)
C5 C6 H6 . . 119.6
C7 C6 H6 . . 119.6
C2 C7 C6 . . 119.66(19)
C2 C7 H7 . . 120.2
C6 C7 H7 . . 120.2
C9 C8 C12 . . 115.78(18)
C9 C8 C4 . . 121.83(18)
C12 C8 C4 . . 122.39(18)
C10 C9 C8 . . 120.39(19)
C10 C9 H9 . . 119.8
C8 C9 H9 . . 119.8
N1 C10 C9 . . 123.71(19)
N1 C10 H10 . . 118.1
C9 C10 H10 . . 118.1
N1 C11 C12 . . 123.65(19)
N1 C11 H11 . . 118.2
C12 C11 H11 . . 118.2
C11 C12 C8 . . 120.20(19)
C11 C12 H12 . . 119.9
C8 C12 H12 . . 119.9

loop_
_geom_bond_atom_site_label_1
_geom_bond_atom_site_label_2
_geom_bond_site_symmetry_2
_geom_bond_distance
Mn1 O4 . 2.1867(16)
Mn1 O4 2_556 2.1867(16)
Mn1 O3 . 2.1878(16)
Mn1 O3 2_556 2.1878(16)
Mn1 N1 . 2.2661(16)
Mn1 N1 2_556 2.2661(16)
O1 C1 . 1.253(2)
O2 C1 . 1.252(3)
O3 H3A . 0.86(2)
O3 H3B . 0.80(2)
O4 H4A . 0.86(3)
O4 H4B . 0.84(2)
N1 C11 . 1.336(3)
N1 C10 . 1.344(3)
C1 C2 . 1.514(3)
C2 C7 . 1.385(3)
C2 C3 . 1.386(3)
C3 C4 . 1.400(3)
C3 H3 . 0.9500
C4 C5 . 1.398(3)
C4 C8 . 1.478(3)
C5 C6 . 1.373(3)
C5 H5 . 0.9500
C6 C7 . 1.392(3)
C6 H6 . 0.9500
C7 H7 . 0.9500
C8 C9 . 1.395(3)
C8 C12 . 1.395(3)
C9 C10 . 1.368(3)
C9 H9 . 0.9500
C10 H10 . 0.9500
C11 C12 . 1.378(3)
C11 H11 . 0.9500
C12 H12 . 0.9500

loop_
_geom_hbond_atom_site_label_D
_geom_hbond_atom_site_label_H
_geom_hbond_atom_site_label_A
_geom_hbond_site_symmetry_A
_geom_hbond_distance_DH
_geom_hbond_distance_HA
_geom_hbond_distance_DA
_geom_hbond_angle_DHA
O3 H3A O2 7_557 0.86(2) 1.91(2) 2.732(2) 160(2)
O3 H3B O1 3_455 0.80(2) 1.92(3) 2.715(2) 175(2)
O4 H4A O1 4_546 0.86(3) 1.86(3) 2.728(2) 176(2)
O4 H4B O2 8_455 0.84(2) 1.92(2) 2.726(2) 161(2)
